data_7135044
loop_
_publ_author_name
'Sachin, ?'
'Sharma, Tamanna'
'Rav, Shourabh'
'Sharma, Upendra'

_publ_section_title
;
 Ru(II)-catalysed, inherent-directing-group-enabled site-selective C-H
 vinyl trifluoromethylation of isoquinolones and benzamides.
;
_journal_issue 89
_journal_name_full 'Chemical communications (Cambridge, England)'
_journal_page_first 17416
_journal_page_last 17419
_journal_paper_doi 10.1039/d5cc04761g
_journal_volume 61
_journal_year 2025
_chemical_formula_moiety 'C19 H14 F3 N O'
_chemical_formula_sum 'C19 H14 F3 N O'
_chemical_formula_weight 329.31
_space_group_crystal_system monoclinic
_space_group_IT_number 14
_space_group_name_Hall '-P 2ybc'
_space_group_name_H-M_alt 'P 1 21/c 1'
_atom_sites_solution_hydrogens geom
_atom_sites_solution_primary dual
_audit_creation_date 2025-04-07
_audit_creation_method
;
Olex2 1.5
(compiled 2024.02.16 svn.r378c4104 for OlexSys, GUI svn.r6928)
;
_audit_update_record
;
2025-04-16 deposited with the CCDC.	2025-09-30 downloaded from the CCDC.
;
_cell_angle_alpha 90
_cell_angle_beta 97.513(4)
_cell_angle_gamma 90
_cell_formula_units_Z 4
_cell_length_a 8.3300(8)
_cell_length_b 17.1545(14)
_cell_length_c 11.1957(9)
_cell_measurement_reflns_used 7014
_cell_measurement_temperature 298
_cell_measurement_theta_max 26.438
_cell_measurement_theta_min 2.737
_cell_volume 1586.1(2)
_computing_cell_refinement 'SAINT V8.40B (?, 2016)'
_computing_data_reduction 'SAINT V8.40B (?, 2016)'
_computing_molecular_graphics 'Olex2 1.5 (Dolomanov et al., 2009)'
_computing_publication_material 'Olex2 1.5 (Dolomanov et al., 2009)'
_computing_structure_refinement 'XL  (Sheldrick, 2008)'
_computing_structure_solution 'SHELXT 2018/2 (Sheldrick, 2018)'
_diffrn_ambient_temperature 298
_diffrn_detector 'Bruker APEX2 area detector'
_diffrn_detector_area_resol_mean 7.9
_diffrn_detector_type 'CCD area detector'
_diffrn_measured_fraction_theta_full 0.984
_diffrn_measured_fraction_theta_max 0.983
_diffrn_measurement_device 'three-circle diffractometer'
_diffrn_measurement_device_type 'Bruker APEX2 microsource'
_diffrn_measurement_method '\w and \f scans'
_diffrn_radiation_monochromator 'mirror optics'
_diffrn_radiation_probe x-ray
_diffrn_radiation_type MoK\a
_diffrn_radiation_wavelength 0.71073
_diffrn_reflns_av_R_equivalents 0.0371
_diffrn_reflns_av_unetI/netI 0.0277
_diffrn_reflns_Laue_measured_fraction_full 0.984
_diffrn_reflns_Laue_measured_fraction_max 0.983
_diffrn_reflns_limit_h_max 10
_diffrn_reflns_limit_h_min -10
_diffrn_reflns_limit_k_max 21
_diffrn_reflns_limit_k_min -21
_diffrn_reflns_limit_l_max 14
_diffrn_reflns_limit_l_min -14
_diffrn_reflns_number 14509
_diffrn_reflns_point_group_measured_fraction_full 0.984
_diffrn_reflns_point_group_measured_fraction_max 0.983
_diffrn_reflns_theta_full 25.242
_diffrn_reflns_theta_max 26.471
_diffrn_reflns_theta_min 2.737
_diffrn_source 'microfocus sealed X-ray tube'
_diffrn_source_current 1.0
_diffrn_source_power 0.05
_diffrn_source_type 'Incoatec I\ms'
_diffrn_source_voltage 50.0
_exptl_absorpt_coefficient_mu 0.109
_exptl_absorpt_correction_T_max 0.7454
_exptl_absorpt_correction_T_min 0.6214
_exptl_absorpt_correction_type multi-scan
_exptl_absorpt_process_details
;
SADABS-2016/2 (Bruker,2016/2) was used for absorption correction.
wR2(int) was 0.0778 before and 0.0533 after correction.
The Ratio of minimum to maximum transmission is 0.8336.
The \l/2 correction factor is Not present.
;
_exptl_crystal_colour colourless
_exptl_crystal_colour_primary colourless
_exptl_crystal_density_diffrn 1.379
_exptl_crystal_description block
_exptl_crystal_F_000 680
_exptl_crystal_size_max 0.312
_exptl_crystal_size_mid 0.246
_exptl_crystal_size_min 0.215
_refine_diff_density_max 0.397
_refine_diff_density_min -0.273
_refine_diff_density_rms 0.038
_refine_ls_extinction_method none
_refine_ls_goodness_of_fit_ref 1.075
_refine_ls_hydrogen_treatment constr
_refine_ls_matrix_type full
_refine_ls_number_parameters 217
_refine_ls_number_reflns 3224
_refine_ls_number_restraints 0
_refine_ls_restrained_S_all 1.075
_refine_ls_R_factor_all 0.0829
_refine_ls_R_factor_gt 0.0724
_refine_ls_shift/su_max 0.000
_refine_ls_shift/su_mean 0.000
_refine_ls_structure_factor_coef Fsqd
_refine_ls_weighting_details 'w=1/[\s^2^(Fo^2^)+(0.0910P)^2^+0.7284P] where P=(Fo^2^+2Fc^2^)/3'
_refine_ls_weighting_scheme calc
_refine_ls_wR_factor_gt 0.1952
_refine_ls_wR_factor_ref 0.2044
_reflns_Friedel_coverage 0.000
_reflns_number_gt 2667
_reflns_number_total 3224
_reflns_threshold_expression 'I > 2\s(I)'
_cod_data_source_file d5cc04761g2.cif
_cod_data_source_block us2_0m_a
_cod_depositor_comments 'Adding full bibliography for 7135044.cif.'
_cod_database_code 7135044
_shelx_shelxl_version_number 2019/1
_shelx_space_group_comment
;
The symmetry employed for this shelxl refinement is uniquely defined
by the following loop, which should always be used as a source of
symmetry information in preference to the above space-group names.
They are only intended as comments.
;
_shelx_estimated_absorpt_t_max 0.977
_shelx_estimated_absorpt_t_min 0.967
_olex2_refinement_description
;
1. Fixed Uiso
 At 1.2 times of:
  All C(H) groups, All C(H,H) groups
2.a Secondary CH2 refined with riding coordinates:
 C5(H5A,H5B)
2.b Aromatic/amide H refined with riding coordinates:
 C1(H1), C2(H2), C3(H3), C8(H8), C9(H9), C12(H12), C13(H13), C14(H14),
 C15(H15), C16(H16), C17(H17), C18(H18)
;
_olex2_submission_special_instructions 'No special instructions were received'

loop_
_space_group_symop_operation_xyz
'x, y, z'
'-x, y+1/2, -z+1/2'
'-x, -y, -z'
'x, -y-1/2, z-1/2'

loop_
_atom_site_label
_atom_site_type_symbol
_atom_site_fract_x
_atom_site_fract_y
_atom_site_fract_z
_atom_site_U_iso_or_equiv
_atom_site_adp_type
_atom_site_occupancy
_atom_site_site_symmetry_order
_atom_site_calc_flag
_atom_site_refinement_flags_posn
_atom_site_refinement_flags_adp
_atom_site_refinement_flags_occupancy
_atom_site_disorder_assembly
_atom_site_disorder_group
F1 F 0.1883(3) 0.59366(14) 0.84140(17) 0.1132(8) Uani 1 1 d . . . . .
F2 F 0.4144(2) 0.54462(13) 0.85308(17) 0.1029(6) Uani 1 1 d . . . . .
F3 F 0.2093(4) 0.47301(14) 0.86895(18) 0.1463(11) Uani 1 1 d . . . . .
O4 O 0.4287(2) 0.67529(9) 0.51384(13) 0.0603(4) Uani 1 1 d . . . . .
N1 N 0.4262(2) 0.69640(11) 0.31502(16) 0.0569(5) Uani 1 1 d . . . . .
C C 0.3221(3) 0.57407(12) 0.38032(18) 0.0500(5) Uani 1 1 d . . . . .
C1 C 1.0163(4) 0.7484(2) 0.4569(3) 0.0951(10) Uani 1 1 d . . . . .
H1 H 1.126657 0.744097 0.482869 0.114 Uiso 1 1 calc R U . . .
C2 C 0.9221(5) 0.7971(3) 0.5139(4) 0.1204(15) Uani 1 1 d . . . . .
H2 H 0.969149 0.827005 0.578379 0.144 Uiso 1 1 calc R U . . .
C3 C 0.7592(4) 0.8027(2) 0.4777(3) 0.0942(10) Uani 1 1 d . . . . .
H3 H 0.696951 0.835789 0.518809 0.113 Uiso 1 1 calc R U . . .
C4 C 0.6872(3) 0.76097(13) 0.3832(2) 0.0589(6) Uani 1 1 d . . . . .
C5 C 0.5094(3) 0.77041(13) 0.3421(2) 0.0647(6) Uani 1 1 d . . . . .
H5A H 0.459989 0.797038 0.404508 0.078 Uiso 1 1 calc R U . . .
H5B H 0.495054 0.802926 0.270650 0.078 Uiso 1 1 calc R U . . .
C6 C 0.3948(3) 0.65051(13) 0.41076(17) 0.0498(5) Uani 1 1 d . . . . .
C7 C 0.2874(3) 0.52141(13) 0.4708(2) 0.0564(5) Uani 1 1 d . . . . .
C8 C 0.3199(4) 0.53856(14) 0.6008(2) 0.0693(7) Uani 1 1 d . . . . .
H8 H 0.411472 0.568089 0.626760 0.083 Uiso 1 1 calc R U . . .
C9 C 0.2359(4) 0.51710(17) 0.6791(2) 0.0806(8) Uani 1 1 d . . . . .
H9 H 0.143525 0.488702 0.651123 0.097 Uiso 1 1 calc R U . . .
C10 C 0.2635(4) 0.53069(16) 0.8100(2) 0.0702(7) Uani 1 1 d . . . . .
C11 C 0.2868(3) 0.55198(14) 0.25819(19) 0.0583(6) Uani 1 1 d . . . . .
C12 C 0.2216(3) 0.47797(17) 0.2294(2) 0.0736(7) Uani 1 1 d . . . . .
H12 H 0.197658 0.463451 0.148971 0.088 Uiso 1 1 calc R U . . .
C13 C 0.1931(4) 0.42744(17) 0.3167(3) 0.0762(8) Uani 1 1 d . . . . .
H13 H 0.152347 0.378079 0.296162 0.091 Uiso 1 1 calc R U . . .
C14 C 0.2245(3) 0.44895(15) 0.4371(2) 0.0686(7) Uani 1 1 d . . . . .
H14 H 0.202694 0.413865 0.496252 0.082 Uiso 1 1 calc R U . . .
C15 C 0.3199(3) 0.60566(18) 0.1672(2) 0.0719(7) Uani 1 1 d . . . . .
H15 H 0.293891 0.592394 0.086416 0.086 Uiso 1 1 calc R U . . .
C16 C 0.3871(3) 0.67389(17) 0.1962(2) 0.0691(7) Uani 1 1 d . . . . .
H16 H 0.408690 0.707647 0.135280 0.083 Uiso 1 1 calc R U . . .
C17 C 0.9469(4) 0.7066(2) 0.3623(3) 0.0955(10) Uani 1 1 d . . . . .
H17 H 1.009677 0.673046 0.322408 0.115 Uiso 1 1 calc R U . . .
C18 C 0.7836(4) 0.71317(18) 0.3243(3) 0.0842(9) Uani 1 1 d . . . . .
H18 H 0.737648 0.684799 0.257735 0.101 Uiso 1 1 calc R U . . .

loop_
_atom_site_aniso_label
_atom_site_aniso_U_11
_atom_site_aniso_U_22
_atom_site_aniso_U_33
_atom_site_aniso_U_23
_atom_site_aniso_U_13
_atom_site_aniso_U_12
F1 0.1232(16) 0.1312(17) 0.0829(12) -0.0391(11) 0.0053(11) 0.0334(13)
F2 0.0951(14) 0.1216(16) 0.0894(13) -0.0138(11) 0.0017(10) 0.0064(11)
F3 0.245(3) 0.1228(18) 0.0750(12) 0.0190(11) 0.0377(15) -0.0763(19)
O4 0.0830(11) 0.0535(9) 0.0444(8) -0.0058(6) 0.0087(7) -0.0033(7)
N1 0.0668(12) 0.0554(10) 0.0482(10) 0.0070(8) 0.0059(8) 0.0097(9)
C 0.0519(11) 0.0537(11) 0.0434(10) -0.0036(8) 0.0025(8) 0.0102(9)
C1 0.0691(18) 0.122(3) 0.095(2) -0.005(2) 0.0134(16) -0.0119(18)
C2 0.089(2) 0.174(4) 0.100(3) -0.053(3) 0.0166(19) -0.029(3)
C3 0.086(2) 0.114(3) 0.087(2) -0.0370(18) 0.0278(16) -0.0138(18)
C4 0.0769(15) 0.0462(11) 0.0561(12) 0.0070(9) 0.0183(11) 0.0000(10)
C5 0.0834(17) 0.0496(12) 0.0626(14) 0.0120(10) 0.0157(12) 0.0103(11)
C6 0.0545(11) 0.0534(11) 0.0413(10) 0.0005(8) 0.0056(8) 0.0119(9)
C7 0.0638(13) 0.0542(12) 0.0508(12) -0.0044(9) 0.0058(10) 0.0020(10)
C8 0.104(2) 0.0529(13) 0.0502(12) 0.0009(10) 0.0062(12) -0.0143(13)
C9 0.112(2) 0.0728(17) 0.0616(15) -0.0131(13) 0.0270(15) -0.0245(16)
C10 0.0866(19) 0.0687(15) 0.0579(14) 0.0008(11) 0.0191(13) -0.0068(13)
C11 0.0566(12) 0.0701(14) 0.0468(11) -0.0094(10) 0.0015(9) 0.0115(10)
C12 0.0759(17) 0.0857(18) 0.0575(14) -0.0268(13) 0.0021(12) 0.0000(14)
C13 0.0826(18) 0.0673(16) 0.0782(17) -0.0253(14) 0.0088(14) -0.0108(13)
C14 0.0806(17) 0.0585(14) 0.0670(15) -0.0068(11) 0.0109(12) -0.0072(12)
C15 0.0833(17) 0.093(2) 0.0376(11) -0.0030(11) -0.0005(11) 0.0100(15)
C16 0.0831(17) 0.0831(18) 0.0402(11) 0.0125(11) 0.0050(10) 0.0126(14)
C17 0.083(2) 0.098(2) 0.107(2) -0.0185(19) 0.0182(18) 0.0167(17)
C18 0.0848(19) 0.0848(19) 0.0817(19) -0.0230(15) 0.0063(15) 0.0146(15)

loop_
_atom_type_symbol
_atom_type_description
_atom_type_scat_dispersion_real
_atom_type_scat_dispersion_imag
_atom_type_scat_source
C C 0.0033 0.0016 'International Tables Vol C Tables 4.2.6.8 and 6.1.1.4'
H H 0.0000 0.0000 'International Tables Vol C Tables 4.2.6.8 and 6.1.1.4'
F F 0.0171 0.0103 'International Tables Vol C Tables 4.2.6.8 and 6.1.1.4'
N N 0.0061 0.0033 'International Tables Vol C Tables 4.2.6.8 and 6.1.1.4'
O O 0.0106 0.0060 'International Tables Vol C Tables 4.2.6.8 and 6.1.1.4'

loop_
_geom_angle_atom_site_label_1
_geom_angle_atom_site_label_2
_geom_angle_atom_site_label_3
_geom_angle
_geom_angle_site_symmetry_1
_geom_angle_site_symmetry_3
_geom_angle_publ_flag
C6 N1 C5 117.85(19) . . ?
C6 N1 C16 122.9(2) . . ?
C16 N1 C5 119.3(2) . . ?
C7 C C6 121.42(18) . . ?
C11 C C6 119.5(2) . . ?
C11 C C7 119.1(2) . . ?
C2 C1 H1 120.6 . . ?
C17 C1 H1 120.6 . . ?
C17 C1 C2 118.8(3) . . ?
C1 C2 H2 119.5 . . ?
C1 C2 C3 121.0(3) . . ?
C3 C2 H2 119.5 . . ?
C2 C3 H3 119.5 . . ?
C4 C3 C2 121.1(3) . . ?
C4 C3 H3 119.5 . . ?
C3 C4 C5 120.1(2) . . ?
C3 C4 C18 117.7(3) . . ?
C18 C4 C5 122.2(2) . . ?
N1 C5 C4 113.11(19) . . ?
N1 C5 H5A 109.0 . . ?
N1 C5 H5B 109.0 . . ?
C4 C5 H5A 109.0 . . ?
C4 C5 H5B 109.0 . . ?
H5A C5 H5B 107.8 . . ?
O4 C6 N1 119.2(2) . . ?
O4 C6 C 124.45(19) . . ?
N1 C6 C 116.32(18) . . ?
C C7 C8 123.4(2) . . ?
C14 C7 C 118.9(2) . . ?
C14 C7 C8 117.6(2) . . ?
C7 C8 H8 117.0 . . ?
C9 C8 C7 126.0(3) . . ?
C9 C8 H8 117.0 . . ?
C8 C9 H9 115.7 . . ?
C8 C9 C10 128.7(3) . . ?
C10 C9 H9 115.7 . . ?
F1 C10 C9 112.2(3) . . ?
F2 C10 F1 102.6(2) . . ?
F2 C10 C9 114.4(2) . . ?
F3 C10 F1 106.2(3) . . ?
F3 C10 F2 109.4(3) . . ?
F3 C10 C9 111.4(2) . . ?
C C11 C15 118.9(2) . . ?
C12 C11 C 119.4(2) . . ?
C12 C11 C15 121.7(2) . . ?
C11 C12 H12 119.5 . . ?
C13 C12 C11 120.9(2) . . ?
C13 C12 H12 119.5 . . ?
C12 C13 H13 119.9 . . ?
C12 C13 C14 120.2(2) . . ?
C14 C13 H13 119.9 . . ?
C7 C14 C13 121.4(3) . . ?
C7 C14 H14 119.3 . . ?
C13 C14 H14 119.3 . . ?
C11 C15 H15 119.6 . . ?
C16 C15 C11 120.8(2) . . ?
C16 C15 H15 119.6 . . ?
N1 C16 H16 119.2 . . ?
C15 C16 N1 121.6(2) . . ?
C15 C16 H16 119.2 . . ?
C1 C17 H17 119.8 . . ?
C1 C17 C18 120.3(3) . . ?
C18 C17 H17 119.8 . . ?
C4 C18 C17 121.1(3) . . ?
C4 C18 H18 119.4 . . ?
C17 C18 H18 119.4 . . ?

loop_
_geom_bond_atom_site_label_1
_geom_bond_atom_site_label_2
_geom_bond_distance
_geom_bond_site_symmetry_2
_geom_bond_publ_flag
F1 C10 1.319(3) . ?
F2 C10 1.308(3) . ?
F3 C10 1.303(3) . ?
O4 C6 1.228(2) . ?
N1 C5 1.459(3) . ?
N1 C6 1.382(3) . ?
N1 C16 1.383(3) . ?
C C6 1.466(3) . ?
C C7 1.416(3) . ?
C C11 1.412(3) . ?
C1 H1 0.9300 . ?
C1 C2 1.361(5) . ?
C1 C17 1.345(5) . ?
C2 H2 0.9300 . ?
C2 C3 1.368(5) . ?
C3 H3 0.9300 . ?
C3 C4 1.351(4) . ?
C4 C5 1.501(4) . ?
C4 C18 1.375(4) . ?
C5 H5A 0.9700 . ?
C5 H5B 0.9700 . ?
C7 C8 1.475(3) . ?
C7 C14 1.382(3) . ?
C8 H8 0.9300 . ?
C8 C9 1.247(4) . ?
C9 H9 0.9300 . ?
C9 C10 1.471(4) . ?
C11 C12 1.402(4) . ?
C11 C15 1.427(4) . ?
C12 H12 0.9300 . ?
C12 C13 1.351(4) . ?
C13 H13 0.9300 . ?
C13 C14 1.389(4) . ?
C14 H14 0.9300 . ?
C15 H15 0.9300 . ?
C15 C16 1.320(4) . ?
C16 H16 0.9300 . ?
C17 H17 0.9300 . ?
C17 C18 1.376(4) . ?
C18 H18 0.9300 . ?

loop_
_geom_torsion_atom_site_label_1
_geom_torsion_atom_site_label_2
_geom_torsion_atom_site_label_3
_geom_torsion_atom_site_label_4
_geom_torsion
_geom_torsion_site_symmetry_1
_geom_torsion_site_symmetry_2
_geom_torsion_site_symmetry_3
_geom_torsion_site_symmetry_4
_geom_torsion_publ_flag
C C7 C8 C9 145.2(3) . . . . ?
C C7 C14 C13 -0.8(4) . . . . ?
C C11 C12 C13 -0.4(4) . . . . ?
C C11 C15 C16 2.1(4) . . . . ?
C1 C2 C3 C4 -1.0(7) . . . . ?
C1 C17 C18 C4 -1.4(6) . . . . ?
C2 C1 C17 C18 0.0(6) . . . . ?
C2 C3 C4 C5 -177.6(3) . . . . ?
C2 C3 C4 C18 -0.4(5) . . . . ?
C3 C4 C5 N1 -136.5(3) . . . . ?
C3 C4 C18 C17 1.6(5) . . . . ?
C5 N1 C6 O4 4.3(3) . . . . ?
C5 N1 C6 C -175.56(18) . . . . ?
C5 N1 C16 C15 176.2(2) . . . . ?
C5 C4 C18 C17 178.8(3) . . . . ?
C6 N1 C5 C4 75.5(3) . . . . ?
C6 N1 C16 C15 -1.5(4) . . . . ?
C6 C C7 C8 0.2(3) . . . . ?
C6 C C7 C14 -177.6(2) . . . . ?
C6 C C11 C12 178.2(2) . . . . ?
C6 C C11 C15 -1.3(3) . . . . ?
C7 C C6 O4 -1.0(3) . . . . ?
C7 C C6 N1 178.79(19) . . . . ?
C7 C C11 C12 -1.4(3) . . . . ?
C7 C C11 C15 179.1(2) . . . . ?
C7 C8 C9 C10 178.5(3) . . . . ?
C8 C7 C14 C13 -178.8(3) . . . . ?
C8 C9 C10 F1 93.1(4) . . . . ?
C8 C9 C10 F2 -23.3(5) . . . . ?
C8 C9 C10 F3 -148.0(4) . . . . ?
C11 C C6 O4 179.4(2) . . . . ?
C11 C C6 N1 -0.8(3) . . . . ?
C11 C C7 C8 179.8(2) . . . . ?
C11 C C7 C14 2.0(3) . . . . ?
C11 C12 C13 C14 1.6(4) . . . . ?
C11 C15 C16 N1 -0.7(4) . . . . ?
C12 C11 C15 C16 -177.4(3) . . . . ?
C12 C13 C14 C7 -1.0(4) . . . . ?
C14 C7 C8 C9 -37.0(4) . . . . ?
C15 C11 C12 C13 179.0(3) . . . . ?
C16 N1 C5 C4 -102.3(2) . . . . ?
C16 N1 C6 O4 -177.9(2) . . . . ?
C16 N1 C6 C 2.2(3) . . . . ?
C17 C1 C2 C3 1.2(7) . . . . ?
C18 C4 C5 N1 46.4(3) . . . . ?
